data_1532850
loop_
_publ_author_name
'Marosi, L.'
'Cifre, J.'
'Otero Arean, C.'

_publ_section_title
;
 X-ray powder diffraction analysis of the heteropoly-molybdate (Mo O2)0.5
 P Mo14 O42
;
_journal_name_full 'Powder Diffraction'
_journal_page_first 236
_journal_page_last 239
_journal_volume 18
_journal_year 2003
_chemical_formula_sum 'Mo14.41 O42.82 P'
_chemical_name_systematic '(Mo O2)0.41 (P Mo14 O42)'
_space_group_IT_number 224
_symmetry_space_group_name_Hall '-P 4bc 2bc 3'
_symmetry_space_group_name_H-M 'P n -3 m :2'
_cell_angle_alpha 90
_cell_angle_beta 90
_cell_angle_gamma 90
_cell_formula_units_Z 2
_cell_length_a 11.795
_cell_length_b 11.795
_cell_length_c 11.795
_cell_volume 1640.944
_citation_journal_id_ASTM PODIE2
_cod_data_source_file Marosi_PODIE2_2003_1968.cif
_cod_data_source_block Mo14.41O42.82P1
_cod_original_formula_sum 'Mo14.41 O42.82 P1'
_cod_database_code 1532850

loop_
_symmetry_equiv_pos_as_xyz
x,y,z
-y,x+1/2,z+1/2
-x+1/2,-y+1/2,z
y+1/2,-x,z+1/2
x,-y+1/2,-z+1/2
y+1/2,x+1/2,-z
-x+1/2,y,-z+1/2
-y,-x,-z
z,x,y
-x,z+1/2,y+1/2
-z+1/2,-x+1/2,y
x+1/2,-z,y+1/2
z,-x+1/2,-y+1/2
x+1/2,z+1/2,-y
-z+1/2,x,-y+1/2
-x,-z,-y
y,z,x
y,-z+1/2,-x+1/2
z+1/2,y+1/2,-x
-y+1/2,z,-x+1/2
-z,-y,-x
-y+1/2,-z+1/2,x
z+1/2,-y,x+1/2
-z,y+1/2,x+1/2
-x,-y,-z
y,-x-1/2,-z-1/2
x-1/2,y-1/2,-z
-y-1/2,x,-z-1/2
-x,y-1/2,z-1/2
-y-1/2,-x-1/2,z
x-1/2,-y,z-1/2
y,x,z
-z,-x,-y
x,-z-1/2,-y-1/2
z-1/2,x-1/2,-y
-x-1/2,z,-y-1/2
-z,x-1/2,y-1/2
-x-1/2,-z-1/2,y
z-1/2,-x,y-1/2
x,z,y
-y,-z,-x
-y,z-1/2,x-1/2
-z-1/2,-y-1/2,x
y-1/2,-z,x-1/2
z,y,x
y-1/2,z-1/2,-x
-z-1/2,y,-x-1/2
z,-y-1/2,-x-1/2

loop_
_atom_site_label
_atom_site_type_symbol
_atom_site_fract_x
_atom_site_fract_y
_atom_site_fract_z
_atom_site_occupancy
_atom_site_U_iso_or_equiv
O5 O-2 0.25 0.75 0.25 0.645 0.0
O3 O-2 0.0651 0.0651 0.7653 1 0.0
Mo3 Mo+6 0.25 0.75 0.75 0.141 0.0
Mo2 Mo+5 0.761 0.739 0.1 0.167 0.0
O4 O-2 0.1259 0.1259 0.5462 1 0.0
Mo1 Mo+5 0.4668 0.4668 0.2581 1 0.0
O2 O-2 0.652 0.652 0.0167 1 0.0
P1 P+5 0.75 0.75 0.75 1 0.0
O1 O-2 0.326 0.326 0.326 1 0.0
